data_4507154
loop_
_publ_author_name
'Wang, Shitao'
'Ren, Shendong'
'Xiong, Yu'
'Wang, Mao'
'Gao, Xike'
'Li, Hongxiang'

_publ_section_title
;
 Benzo[1,2-b:4,5-b&#x2032;]dithiophene-Based Cruciforms: Syntheses,
 Crystal Structures, and Charge Transport Properties
;
_journal_issue 3
_journal_name_full 'ACS Applied Materials &amp; Interfaces'
_journal_page_first 663
_journal_paper_doi 10.1021/am302117k
_journal_volume 5
_journal_year 2013
_chemical_formula_sum 'C54 H46 S2'
_chemical_formula_weight 759.03
_chemical_name_systematic
; 
 ? 
;
_space_group_IT_number 14
_symmetry_cell_setting monoclinic
_symmetry_space_group_name_Hall '-P 2ybc'
_symmetry_space_group_name_H-M 'P 1 21/c 1'
_atom_sites_solution_hydrogens geom
_atom_sites_solution_primary direct
_atom_sites_solution_secondary difmap
_audit_creation_method SHELXL-97
_cell_angle_alpha 90.00
_cell_angle_beta 102.273(3)
_cell_angle_gamma 90.00
_cell_formula_units_Z 2
_cell_length_a 19.400(2)
_cell_length_b 5.0590(6)
_cell_length_c 22.602(3)
_cell_measurement_reflns_used 938
_cell_measurement_temperature 293(2)
_cell_measurement_theta_max 39.458
_cell_measurement_theta_min 4.647
_cell_volume 2167.6(4)
_computing_cell_refinement 'Bruker SMART'
_computing_data_collection 'Bruker SMART'
_computing_data_reduction 'Bruker SHELXTL'
_computing_molecular_graphics 'Bruker SHELXTL'
_computing_publication_material 'Bruker SHELXTL'
_computing_structure_refinement 'SHELXL-97 (Sheldrick, 1997)'
_computing_structure_solution 'SHELXS-97 (Sheldrick, 1990)'
_diffrn_ambient_temperature 293(2)
_diffrn_measured_fraction_theta_full 0.999
_diffrn_measured_fraction_theta_max 0.999
_diffrn_measurement_device_type 'CCD area detector'
_diffrn_measurement_method 'phi and omega scans'
_diffrn_radiation_monochromator graphite
_diffrn_radiation_source 'fine-focus sealed tube'
_diffrn_radiation_type MoK\a
_diffrn_radiation_wavelength 0.71073
_diffrn_reflns_av_R_equivalents 0.0598
_diffrn_reflns_av_sigmaI/netI 0.0701
_diffrn_reflns_limit_h_max 23
_diffrn_reflns_limit_h_min -23
_diffrn_reflns_limit_k_max 6
_diffrn_reflns_limit_k_min -6
_diffrn_reflns_limit_l_max 27
_diffrn_reflns_limit_l_min -20
_diffrn_reflns_number 12339
_diffrn_reflns_theta_full 26.00
_diffrn_reflns_theta_max 26.00
_diffrn_reflns_theta_min 1.84
_exptl_absorpt_coefficient_mu 0.158
_exptl_absorpt_correction_T_max 1.00000
_exptl_absorpt_correction_T_min 0.38857
_exptl_absorpt_correction_type empirical
_exptl_absorpt_process_details sadabs
_exptl_crystal_colour yellow
_exptl_crystal_density_diffrn 1.163
_exptl_crystal_density_method 'not measured'
_exptl_crystal_description prismatic
_exptl_crystal_F_000 804
_exptl_crystal_size_max 0.311
_exptl_crystal_size_mid 0.145
_exptl_crystal_size_min 0.112
_refine_diff_density_max 0.189
_refine_diff_density_min -0.129
_refine_diff_density_rms 0.036
_refine_ls_extinction_method none
_refine_ls_goodness_of_fit_ref 1.017
_refine_ls_hydrogen_treatment constr
_refine_ls_matrix_type full
_refine_ls_number_parameters 327
_refine_ls_number_reflns 4256
_refine_ls_number_restraints 85
_refine_ls_restrained_S_all 1.018
_refine_ls_R_factor_all 0.1272
_refine_ls_R_factor_gt 0.0712
_refine_ls_shift/su_max 0.004
_refine_ls_shift/su_mean 0.001
_refine_ls_structure_factor_coef Fsqd
_refine_ls_weighting_details 'calc w=1/[\s^2^(Fo^2^)+(0.0759P)^2^+0.3169P] where P=(Fo^2^+2Fc^2^)/3'
_refine_ls_weighting_scheme calc
_refine_ls_wR_factor_gt 0.1535
_refine_ls_wR_factor_ref 0.1828
_reflns_number_gt 2459
_reflns_number_total 4256
_reflns_threshold_expression >2sigma(I)
_cod_data_source_file am302117k_si_004.cif
_cod_data_source_block cd212239
_cod_depositor_comments
;
The following automatic conversions were performed:

'_symmetry_cell_setting' value 'Monoclinic' changed to 'monoclinic'
according to /home/saulius/struct/CIF-dictionaries/cif_core.dic
dictionary named 'cif_core.dic' version 2.4.2 from 2011-04-26.

Automatic conversion script
Id: cif_fix_values 1891 2012-01-12 08:04:46Z andrius 
;
_cod_original_sg_symbol_H-M P2(1)/c
_cod_database_code 4507154

loop_
_symmetry_equiv_pos_as_xyz
'x, y, z'
'-x, y+1/2, -z+1/2'
'-x, -y, -z'
'x, -y-1/2, z-1/2'

loop_
_atom_site_label
_atom_site_type_symbol
_atom_site_fract_x
_atom_site_fract_y
_atom_site_fract_z
_atom_site_U_iso_or_equiv
_atom_site_adp_type
_atom_site_occupancy
_atom_site_symmetry_multiplicity
_atom_site_calc_flag
_atom_site_refinement_flags
_atom_site_disorder_assembly
_atom_site_disorder_group
S1 S 0.37874(7) 0.6738(3) 0.42261(6) 0.0500(4) Uani 0.70 1 d PU A 1
C10 C 0.5084(4) 0.606(2) 0.4131(5) 0.044(2) Uani 0.70 1 d PU A 1
H10 H 0.5477 0.5420 0.4002 0.053 Uiso 0.70 1 calc PR A 1
S1' S 0.5329(3) 0.5876(13) 0.4082(3) 0.0427(10) Uani 0.30 1 d PU A 2
C10' C 0.4151(7) 0.656(4) 0.4251(8) 0.116(8) Uani 0.30 1 d PDU A 2
H10' H 0.3677 0.6219 0.4235 0.139 Uiso 0.30 1 calc PR A 2
C1 C 0.42094(18) -0.1429(6) 0.22882(14) 0.0625(9) Uani 1 1 d . . .
H1 H 0.4658 -0.0712 0.2328 0.075 Uiso 1 1 calc R . .
C2 C 0.3993(2) -0.3400(7) 0.18733(15) 0.0738(10) Uani 1 1 d . . .
H2 H 0.4297 -0.4009 0.1636 0.089 Uiso 1 1 calc R . .
C3 C 0.3344(2) -0.4461(8) 0.18077(15) 0.0814(12) Uani 1 1 d . . .
H3 H 0.3200 -0.5793 0.1525 0.098 Uiso 1 1 calc R . .
C4 C 0.2896(2) -0.3577(8) 0.21579(17) 0.0836(12) Uani 1 1 d . . .
H4 H 0.2450 -0.4325 0.2114 0.100 Uiso 1 1 calc R . .
C5 C 0.31023(18) -0.1571(7) 0.25785(15) 0.0685(9) Uani 1 1 d . . .
H5 H 0.2794 -0.0959 0.2811 0.082 Uiso 1 1 calc R . .
C6 C 0.37680(16) -0.0495(6) 0.26482(12) 0.0500(7) Uani 1 1 d . . .
C7 C 0.39966(15) 0.1509(6) 0.30903(13) 0.0522(8) Uani 1 1 d . . .
C8 C 0.41855(16) 0.3174(6) 0.34643(13) 0.0531(8) Uani 1 1 d . A .
C9 C 0.44194(18) 0.5150(6) 0.39074(13) 0.0467(8) Uani 1 1 d D . .
C11 C 0.51303(15) 0.8125(5) 0.45894(11) 0.0453(7) Uani 1 1 d . . .
C12 C 0.44391(15) 0.8605(6) 0.46638(12) 0.0445(7) Uani 1 1 d . . .
C13 C 0.57055(15) 0.9522(6) 0.49261(12) 0.0480(7) Uani 1 1 d . . .
C14 C 0.64046(17) 0.8997(6) 0.48532(13) 0.0566(8) Uani 1 1 d . . .
C15 C 0.69808(17) 0.8422(7) 0.47814(14) 0.0617(9) Uani 1 1 d . A .
C16 C 0.76472(16) 0.7741(7) 0.46531(14) 0.0591(9) Uani 1 1 d . . .
C17 C 0.82487(18) 0.9126(9) 0.48876(18) 0.0865(12) Uani 1 1 d . A .
H17 H 0.8233 1.0518 0.5153 0.104 Uiso 1 1 calc R . .
C18 C 0.8878(2) 0.8476(10) 0.4734(2) 0.1018(14) Uani 1 1 d . . .
H18 H 0.9282 0.9432 0.4901 0.122 Uiso 1 1 calc R A .
C19 C 0.8924(2) 0.6457(10) 0.43394(19) 0.0901(13) Uani 1 1 d D A .
C20 C 0.8325(2) 0.5088(9) 0.4117(2) 0.1001(14) Uani 1 1 d . . .
H20 H 0.8343 0.3700 0.3851 0.120 Uiso 1 1 calc R A .
C21 C 0.76961(19) 0.5660(8) 0.42675(19) 0.0878(12) Uani 1 1 d . A .
H21 H 0.7299 0.4647 0.4110 0.105 Uiso 1 1 calc R . .
C22 C 0.9582(11) 0.547(6) 0.4130(12) 0.125(9) Uani 0.50 1 d PDU A 1
H22A H 0.9977 0.5396 0.4474 0.151 Uiso 0.50 1 calc PR A 1
H22B H 0.9497 0.3697 0.3967 0.151 Uiso 0.50 1 calc PR A 1
C23 C 0.9761(11) 0.728(6) 0.3651(11) 0.147(9) Uani 0.50 1 d PDU A 1
H23A H 0.9687 0.9076 0.3772 0.177 Uiso 0.50 1 calc PR A 1
H23B H 0.9417 0.6947 0.3279 0.177 Uiso 0.50 1 calc PR A 1
C24 C 1.0508(13) 0.718(3) 0.3490(11) 0.164(6) Uani 0.50 1 d PDU A 1
H24A H 1.0496 0.8158 0.3119 0.197 Uiso 0.50 1 calc PR A 1
H24B H 1.0849 0.8025 0.3811 0.197 Uiso 0.50 1 calc PR A 1
C25 C 1.0728(13) 0.446(4) 0.3414(13) 0.189(8) Uani 0.50 1 d PDU A 1
H25A H 1.0336 0.3508 0.3166 0.227 Uiso 0.50 1 calc PR A 1
H25B H 1.0838 0.3609 0.3808 0.227 Uiso 0.50 1 calc PR A 1
C26 C 1.1371(8) 0.424(6) 0.3121(9) 0.164(7) Uani 0.50 1 d PDU A 1
H26A H 1.1352 0.2576 0.2907 0.196 Uiso 0.50 1 calc PR A 1
H26B H 1.1353 0.5656 0.2828 0.196 Uiso 0.50 1 calc PR A 1
C27 C 1.2050(9) 0.441(6) 0.3576(8) 0.138(7) Uani 0.50 1 d PDU A 1
H27A H 1.2113 0.6176 0.3734 0.207 Uiso 0.50 1 calc PR A 1
H27B H 1.2433 0.3968 0.3387 0.207 Uiso 0.50 1 calc PR A 1
H27C H 1.2040 0.3195 0.3900 0.207 Uiso 0.50 1 calc PR A 1
C22' C 0.9655(10) 0.604(6) 0.4189(10) 0.122(9) Uani 0.50 1 d PDU A 2
H22C H 0.9989 0.7302 0.4409 0.146 Uiso 0.50 1 calc PR A 2
H22D H 0.9825 0.4270 0.4307 0.146 Uiso 0.50 1 calc PR A 2
C23' C 0.9581(10) 0.641(5) 0.3514(9) 0.132(7) Uani 0.50 1 d PDU A 2
H23C H 0.9480 0.8258 0.3420 0.158 Uiso 0.50 1 calc PR A 2
H23D H 0.9175 0.5398 0.3307 0.158 Uiso 0.50 1 calc PR A 2
C24' C 1.0224(6) 0.560(5) 0.3248(7) 0.150(5) Uani 0.50 1 d PDU A 2
H24C H 1.0163 0.3763 0.3123 0.180 Uiso 0.50 1 calc PR A 2
H24D H 1.0213 0.6641 0.2886 0.180 Uiso 0.50 1 calc PR A 2
C25' C 1.0945(6) 0.588(5) 0.3649(8) 0.153(6) Uani 0.50 1 d PDU A 2
H25C H 1.1000 0.4494 0.3952 0.183 Uiso 0.50 1 calc PR A 2
H25D H 1.0959 0.7553 0.3861 0.183 Uiso 0.50 1 calc PR A 2
C26' C 1.1592(13) 0.578(4) 0.3353(16) 0.175(8) Uani 0.50 1 d PDU A 2
H26C H 1.1445 0.6247 0.2929 0.211 Uiso 0.50 1 calc PR A 2
H26D H 1.1934 0.7079 0.3545 0.211 Uiso 0.50 1 calc PR A 2
C27' C 1.1937(15) 0.313(4) 0.3400(14) 0.197(13) Uani 0.50 1 d PDU A 2
H27D H 1.1968 0.2435 0.3800 0.295 Uiso 0.50 1 calc PR A 2
H27E H 1.2402 0.3294 0.3321 0.295 Uiso 0.50 1 calc PR A 2
H27F H 1.1662 0.1952 0.3109 0.295 Uiso 0.50 1 calc PR A 2

loop_
_atom_site_aniso_label
_atom_site_aniso_U_11
_atom_site_aniso_U_22
_atom_site_aniso_U_33
_atom_site_aniso_U_23
_atom_site_aniso_U_13
_atom_site_aniso_U_12
S1 0.0575(9) 0.0474(7) 0.0440(6) -0.0029(5) 0.0081(6) -0.0034(7)
C10 0.051(5) 0.042(4) 0.042(3) 0.003(2) 0.016(3) 0.009(4)
S1' 0.054(3) 0.0356(17) 0.0404(17) -0.0067(12) 0.015(2) 0.004(2)
C10' 0.036(8) 0.145(17) 0.161(17) 0.074(14) 0.007(10) -0.002(11)
C1 0.079(2) 0.053(2) 0.058(2) -0.0048(17) 0.0202(17) -0.0039(18)
C2 0.109(3) 0.058(2) 0.058(2) -0.0089(18) 0.025(2) -0.005(2)
C3 0.126(3) 0.068(3) 0.045(2) -0.0101(18) 0.005(2) -0.015(3)
C4 0.085(3) 0.086(3) 0.071(2) -0.004(2) -0.004(2) -0.029(2)
C5 0.073(2) 0.072(2) 0.059(2) -0.0054(19) 0.0103(16) -0.003(2)
C6 0.0652(19) 0.0407(17) 0.0419(16) 0.0017(14) 0.0062(14) -0.0039(15)
C7 0.0667(19) 0.0456(18) 0.0440(16) -0.0005(16) 0.0109(14) -0.0026(16)
C8 0.071(2) 0.0459(18) 0.0423(16) 0.0028(15) 0.0116(14) -0.0011(16)
C9 0.063(2) 0.0409(18) 0.0389(16) 0.0019(14) 0.0157(15) 0.0041(16)
C11 0.0643(19) 0.0387(16) 0.0344(14) 0.0033(13) 0.0136(13) 0.0052(15)
C12 0.0514(17) 0.0409(17) 0.0393(16) 0.0013(13) 0.0051(13) -0.0070(14)
C13 0.0530(17) 0.0482(17) 0.0455(16) 0.0105(14) 0.0164(13) 0.0087(14)
C14 0.0589(19) 0.062(2) 0.0501(18) 0.0114(16) 0.0136(15) 0.0093(17)
C15 0.0560(19) 0.071(2) 0.058(2) 0.0148(17) 0.0124(15) 0.0097(18)
C16 0.0505(19) 0.067(2) 0.060(2) 0.0121(17) 0.0119(15) 0.0152(16)
C17 0.056(2) 0.109(3) 0.097(3) -0.022(2) 0.020(2) 0.003(2)
C18 0.056(2) 0.134(4) 0.117(4) -0.019(3) 0.022(2) -0.008(3)
C19 0.060(2) 0.119(4) 0.094(3) 0.010(3) 0.023(2) 0.026(3)
C20 0.077(3) 0.105(4) 0.119(4) -0.025(3) 0.022(3) 0.032(3)
C21 0.062(2) 0.080(3) 0.120(3) -0.012(3) 0.017(2) 0.016(2)
C22 0.075(10) 0.153(15) 0.143(19) 0.029(12) 0.011(9) 0.016(10)
C23 0.107(12) 0.190(17) 0.159(18) 0.007(12) 0.060(11) -0.015(11)
C24 0.142(13) 0.187(16) 0.176(14) -0.026(12) 0.064(11) -0.005(14)
C25 0.118(14) 0.23(2) 0.218(17) -0.007(16) 0.031(12) 0.022(15)
C26 0.100(11) 0.23(2) 0.177(15) 0.007(14) 0.056(10) 0.015(14)
C27 0.100(11) 0.185(19) 0.134(12) 0.028(13) 0.035(8) -0.014(14)
C22' 0.086(12) 0.177(19) 0.122(14) 0.006(12) 0.064(11) 0.048(11)
C23' 0.091(10) 0.192(18) 0.126(11) 0.009(12) 0.054(9) 0.026(11)
C24' 0.135(12) 0.166(13) 0.164(13) -0.028(11) 0.064(9) 0.028(11)
C25' 0.091(10) 0.167(14) 0.211(17) 0.017(12) 0.057(10) 0.039(11)
C26' 0.099(13) 0.195(19) 0.25(2) 0.008(16) 0.077(13) 0.027(12)
C27' 0.16(2) 0.17(2) 0.28(3) -0.068(17) 0.08(2) -0.018(15)

loop_
_atom_type_symbol
_atom_type_description
_atom_type_scat_dispersion_real
_atom_type_scat_dispersion_imag
_atom_type_scat_source
C C 0.0033 0.0016 'International Tables Vol C Tables 4.2.6.8 and 6.1.1.4'
H H 0.0000 0.0000 'International Tables Vol C Tables 4.2.6.8 and 6.1.1.4'
S S 0.1246 0.1234 'International Tables Vol C Tables 4.2.6.8 and 6.1.1.4'

loop_
_geom_angle_atom_site_label_1
_geom_angle_atom_site_label_2
_geom_angle_atom_site_label_3
_geom_angle
_geom_angle_site_symmetry_1
C12 S1 C9 89.71(16) .
C9 C10 C11 114.6(5) .
C9 C10 H10 122.7 .
C11 C10 H10 122.7 .
C11 S1' C9 86.1(2) .
C9 C10' C12 131.8(11) .
C9 C10' H10' 114.1 .
C12 C10' H10' 114.1 .
C2 C1 C6 120.9(3) .
C2 C1 H1 119.6 .
C6 C1 H1 119.6 .
C3 C2 C1 120.5(4) .
C3 C2 H2 119.8 .
C1 C2 H2 119.8 .
C2 C3 C4 120.0(4) .
C2 C3 H3 120.0 .
C4 C3 H3 120.0 .
C3 C4 C5 120.5(4) .
C3 C4 H4 119.7 .
C5 C4 H4 119.7 .
C6 C5 C4 119.5(3) .
C6 C5 H5 120.2 .
C4 C5 H5 120.2 .
C5 C6 C1 118.6(3) .
C5 C6 C7 120.3(3) .
C1 C6 C7 121.0(3) .
C8 C7 C6 179.4(3) .
C7 C8 C9 179.2(3) .
C10' C9 C10 93.6(9) .
C10' C9 C8 136.9(8) .
C10 C9 C8 129.5(4) .
C10' C9 S1 19.3(7) .
C10 C9 S1 112.6(4) .
C8 C9 S1 117.9(2) .
C10' C9 S1' 105.8(8) .
C10 C9 S1' 12.2(5) .
C8 C9 S1' 117.3(3) .
S1 C9 S1' 124.7(2) .
C13 C11 C12 121.2(2) .
C13 C11 C10 131.9(4) .
C12 C11 C10 106.9(4) .
C13 C11 S1' 115.6(3) .
C12 C11 S1' 123.3(3) .
C10 C11 S1' 16.4(4) .
C13 C12 C11 121.8(3) 3_676
C13 C12 C10' 145.3(6) 3_676
C11 C12 C10' 92.7(6) .
C13 C12 S1 122.0(2) 3_676
C11 C12 S1 116.2(2) .
C10' C12 S1 23.6(5) .
C12 C13 C11 117.0(2) 3_676
C12 C13 C14 122.3(3) 3_676
C11 C13 C14 120.7(3) .
C15 C14 C13 176.5(4) .
C14 C15 C16 176.1(3) .
C17 C16 C21 117.9(3) .
C17 C16 C15 122.2(3) .
C21 C16 C15 119.9(3) .
C16 C17 C18 120.5(4) .
C16 C17 H17 119.7 .
C18 C17 H17 119.7 .
C19 C18 C17 121.7(4) .
C19 C18 H18 119.2 .
C17 C18 H18 119.2 .
C20 C19 C18 116.9(4) .
C20 C19 C22 115.0(13) .
C18 C19 C22 128.0(13) .
C20 C19 C22' 127.2(12) .
C18 C19 C22' 115.8(12) .
C22 C19 C22' 13(2) .
C19 C20 C21 122.7(4) .
C19 C20 H20 118.6 .
C21 C20 H20 118.6 .
C20 C21 C16 120.2(4) .
C20 C21 H21 119.9 .
C16 C21 H21 119.9 .
C23 C22 C19 110.9(17) .
C23 C22 H22A 109.5 .
C19 C22 H22A 109.5 .
C23 C22 H22B 109.5 .
C19 C22 H22B 109.5 .
H22A C22 H22B 108.0 .
C22 C23 C24 120.8(18) .
C22 C23 H23A 107.1 .
C24 C23 H23A 107.1 .
C22 C23 H23B 107.1 .
C24 C23 H23B 107.1 .
H23A C23 H23B 106.8 .
C25 C24 C23 111(2) .
C25 C24 H24A 109.4 .
C23 C24 H24A 109.4 .
C25 C24 H24B 109.4 .
C23 C24 H24B 109.4 .
H24A C24 H24B 108.0 .
C24 C25 C26 114(2) .
C24 C25 H25A 108.8 .
C26 C25 H25A 108.8 .
C24 C25 H25B 108.8 .
C26 C25 H25B 108.8 .
H25A C25 H25B 107.7 .
C27 C26 C25 112.2(18) .
C27 C26 H26A 109.2 .
C25 C26 H26A 109.2 .
C27 C26 H26B 109.2 .
C25 C26 H26B 109.2 .
H26A C26 H26B 107.9 .
C23' C22' C19 108.1(14) .
C23' C22' H22C 110.1 .
C19 C22' H22C 110.1 .
C23' C22' H22D 110.1 .
C19 C22' H22D 110.1 .
H22C C22' H22D 108.4 .
C22' C23' C24' 116.5(14) .
C22' C23' H23C 108.2 .
C24' C23' H23C 108.2 .
C22' C23' H23D 108.2 .
C24' C23' H23D 108.2 .
H23C C23' H23D 107.3 .
C25' C24' C23' 117.6(16) .
C25' C24' H24C 107.9 .
C23' C24' H24C 107.9 .
C25' C24' H24D 107.9 .
C23' C24' H24D 107.9 .
H24C C24' H24D 107.2 .
C24' C25' C26' 118.2(19) .
C24' C25' H25C 107.8 .
C26' C25' H25C 107.8 .
C24' C25' H25D 107.8 .
C26' C25' H25D 107.8 .
H25C C25' H25D 107.1 .
C27' C26' C25' 113.1(19) .
C27' C26' H26C 109.0 .
C25' C26' H26C 109.0 .
C27' C26' H26D 108.9 .
C25' C26' H26D 108.9 .
H26C C26' H26D 107.8 .
C26' C27' H27D 109.5 .
C26' C27' H27E 109.5 .
H27D C27' H27E 109.5 .
C26' C27' H27F 109.5 .
H27D C27' H27F 109.5 .
H27E C27' H27F 109.5 .

loop_
_geom_bond_atom_site_label_1
_geom_bond_atom_site_label_2
_geom_bond_distance
_geom_bond_site_symmetry_2
S1 C12 1.714(3) .
S1 C9 1.744(3) .
C10 C9 1.361(10) .
C10 C11 1.460(10) .
C10 H10 0.9300 .
S1' C11 1.717(6) .
S1' C9 1.762(6) .
C10' C9 1.247(16) .
C10' C12 1.424(18) .
C10' H10' 0.9300 .
C1 C2 1.372(4) .
C1 C6 1.384(4) .
C1 H1 0.9300 .
C2 C3 1.348(5) .
C2 H2 0.9300 .
C3 C4 1.369(5) .
C3 H3 0.9300 .
C4 C5 1.390(5) .
C4 H4 0.9300 .
C5 C6 1.379(4) .
C5 H5 0.9300 .
C6 C7 1.426(4) .
C7 C8 1.194(4) .
C8 C9 1.420(4) .
C11 C13 1.401(4) .
C11 C12 1.407(4) .
C12 C13 1.395(4) 3_676
C13 C12 1.395(4) 3_676
C13 C14 1.425(4) .
C14 C15 1.199(4) .
C15 C16 1.426(4) .
C16 C17 1.368(5) .
C16 C21 1.383(5) .
C17 C18 1.378(5) .
C17 H17 0.9300 .
C18 C19 1.371(6) .
C18 H18 0.9300 .
C19 C20 1.354(6) .
C19 C22 1.536(15) .
C19 C22' 1.541(13) .
C20 C21 1.365(5) .
C20 H20 0.9300 .
C21 H21 0.9300 .
C22 C23 1.514(18) .
C22 H22A 0.9700 .
C22 H22B 0.9700 .
C23 C24 1.566(16) .
C23 H23A 0.9700 .
C23 H23B 0.9700 .
C24 C25 1.463(16) .
C24 H24A 0.9700 .
C24 H24B 0.9700 .
C25 C26 1.537(16) .
C25 H25A 0.9700 .
C25 H25B 0.9700 .
C26 C27 1.490(16) .
C26 H26A 0.9700 .
C26 H26B 0.9700 .
C27 H27A 0.9600 .
C27 H27B 0.9600 .
C27 H27C 0.9600 .
C22' C23' 1.516(17) .
C22' H22C 0.9700 .
C22' H22D 0.9700 .
C23' C24' 1.550(15) .
C23' H23C 0.9700 .
C23' H23D 0.9700 .
C24' C25' 1.504(15) .
C24' H24C 0.9700 .
C24' H24D 0.9700 .
C25' C26' 1.544(15) .
C25' H25C 0.9700 .
C25' H25D 0.9700 .
C26' C27' 1.490(17) .
C26' H26C 0.9700 .
C26' H26D 0.9700 .
C27' H27D 0.9600 .
C27' H27E 0.9600 .
C27' H27F 0.9600 .

loop_
_geom_torsion_atom_site_label_1
_geom_torsion_atom_site_label_2
_geom_torsion_atom_site_label_3
_geom_torsion_atom_site_label_4
_geom_torsion
_geom_torsion_site_symmetry_1
_geom_torsion_site_symmetry_4
C6 C1 C2 C3 0.2(5) . .
C1 C2 C3 C4 -0.2(6) . .
C2 C3 C4 C5 0.6(6) . .
C3 C4 C5 C6 -0.9(6) . .
C4 C5 C6 C1 0.9(5) . .
C4 C5 C6 C7 -178.1(3) . .
C2 C1 C6 C5 -0.5(5) . .
C2 C1 C6 C7 178.5(3) . .
C5 C6 C7 C8 45(36) . .
C1 C6 C7 C8 -134(36) . .
C6 C7 C8 C9 127(34) . .
C12 C10' C9 C10 7.0(18) . .
C12 C10' C9 C8 -176.5(9) . .
C12 C10' C9 S1 -163(4) . .
C12 C10' C9 S1' 7(2) . .
C11 C10 C9 C10' -2.9(11) . .
C11 C10 C9 C8 -179.8(4) . .
C11 C10 C9 S1 0.7(9) . .
C11 C10 C9 S1' 176(4) . .
C7 C8 C9 C10' 178(100) . .
C7 C8 C9 C10 -7(26) . .
C7 C8 C9 S1 173(100) . .
C7 C8 C9 S1' -6(25) . .
C12 S1 C9 C10' 11(3) . .
C12 S1 C9 C10 -0.4(5) . .
C12 S1 C9 C8 -180.0(2) . .
C12 S1 C9 S1' -1.6(4) . .
C11 S1' C9 C10' -2.0(9) . .
C11 S1' C9 C10 -3(3) . .
C11 S1' C9 C8 -179.5(3) . .
C11 S1' C9 S1 2.2(4) . .
C9 C10 C11 C13 179.3(4) . .
C9 C10 C11 C12 -0.6(9) . .
C9 C10 C11 S1' -177(3) . .
C9 S1' C11 C13 179.0(2) . .
C9 S1' C11 C12 -2.1(5) . .
C9 S1' C11 C10 2(2) . .
C13 C11 C12 C13 -0.1(5) . 3_676
C10 C11 C12 C13 179.8(5) . 3_676
S1' C11 C12 C13 -179.0(4) . 3_676
C13 C11 C12 C10' -176.5(8) . .
C10 C11 C12 C10' 3.3(9) . .
S1' C11 C12 C10' 4.6(8) . .
C13 C11 C12 S1 -179.6(2) . .
C10 C11 C12 S1 0.3(5) . .
S1' C11 C12 S1 1.5(4) . .
C9 C10' C12 C13 177.8(8) . 3_676
C9 C10' C12 C11 -7.5(18) . .
C9 C10' C12 S1 166(3) . .
C9 S1 C12 C13 -179.5(2) . 3_676
C9 S1 C12 C11 0.0(2) . .
C9 S1 C12 C10' -7.6(19) . .
C12 C11 C13 C12 0.1(4) . 3_676
C10 C11 C13 C12 -179.8(6) . 3_676
S1' C11 C13 C12 179.0(3) . 3_676
C12 C11 C13 C14 179.2(3) . .
C10 C11 C13 C14 -0.7(7) . .
S1' C11 C13 C14 -1.9(4) . .
C12 C13 C14 C15 154(5) 3_676 .
C11 C13 C14 C15 -25(5) . .
C13 C14 C15 C16 71(8) . .
C14 C15 C16 C17 127(5) . .
C14 C15 C16 C21 -51(6) . .
C21 C16 C17 C18 1.0(6) . .
C15 C16 C17 C18 -177.3(4) . .
C16 C17 C18 C19 0.7(7) . .
C17 C18 C19 C20 -1.4(7) . .
C17 C18 C19 C22 -179.1(13) . .
C17 C18 C19 C22' 177.5(11) . .
C18 C19 C20 C21 0.4(7) . .
C22 C19 C20 C21 178.5(11) . .
C22' C19 C20 C21 -178.3(12) . .
C19 C20 C21 C16 1.2(7) . .
C17 C16 C21 C20 -1.9(6) . .
C15 C16 C21 C20 176.5(4) . .
C20 C19 C22 C23 104(2) . .
C18 C19 C22 C23 -78(2) . .
C22' C19 C22 C23 -64(8) . .
C19 C22 C23 C24 163(2) . .
C22 C23 C24 C25 46(4) . .
C23 C24 C25 C26 167.2(15) . .
C24 C25 C26 C27 87(4) . .
C20 C19 C22' C23' 59(2) . .
C18 C19 C22' C23' -119.6(19) . .
C22 C19 C22' C23' 73(8) . .
C19 C22' C23' C24' -170(2) . .
C22' C23' C24' C25' -31(4) . .
C23' C24' C25' C26' -164.7(17) . .
C24' C25' C26' C27' -98(4) . .
